data_4126285
loop_
_publ_author_name
'Siegelman, Rebecca L.'
'McDonald, Thomas M.'
'Gonzalez, Miguel I.'
'Martell, Jeffrey'
'Milner, Phillip J.'
'Mason, Jarad A.'
'Berger, Adam H.'
'Bhown, Abhoyjit S.'
'Long, Jeffrey R.'

_publ_section_title
;
 Controlling Cooperative CO2 Adsorption in Diamine-Appended Mg2(dobpdc)
 Metal-Organic Frameworks.
;
_journal_name_full 'Journal of the American Chemical Society'
_journal_paper_doi 10.1021/jacs.7b05858
_journal_year 2017
_chemical_formula_moiety 'C20.48 H22.20 N3.24 O9.24 Zn2'
_chemical_formula_sum 'C20.48 H22.2 N3.24 O9.24 Zn2'
_chemical_formula_weight 592.31
_chemical_name_common Zn2(dobpdc)(m-2-CO2)1.62
_space_group_crystal_system trigonal
_space_group_IT_number 154
_space_group_name_Hall 'P 32 2"'
_space_group_name_H-M_alt 'P 32 2 1'
_symmetry_space_group_name_Hall 'P 32 2"'
_symmetry_space_group_name_H-M 'P 32 2 1'
_atom_sites_solution_hydrogens geom
_atom_sites_solution_primary 'intrinsic phasing'
_atom_sites_solution_secondary difmap
_audit_creation_date 2017-01-05
_audit_creation_method
;
Olex2 1.2
(compiled Nov 22 2016 11:51:51 for OlexSys, GUI svn.r5269)
;
_cell_angle_alpha 90
_cell_angle_beta 90
_cell_angle_gamma 120
_cell_formula_units_Z 3
_cell_length_a 21.2594(11)
_cell_length_b 21.2594(11)
_cell_length_c 6.7655(4)
_cell_measurement_reflns_used 9728
_cell_measurement_temperature 100(2)
_cell_measurement_theta_max 37.19
_cell_measurement_theta_min 2.41
_cell_volume 2648.1(2)
_computing_cell_refinement 'SAINT v8.34A (Bruker, 2013)'
_computing_data_collection 'Bruker APEX3'
_computing_data_reduction 'SAINT v8.34A (Bruker, 2013)'
_computing_molecular_graphics 'Olex2 (Dolomanov et al., 2009)'
_computing_publication_material 'Olex2 (Dolomanov et al., 2009)'
_computing_structure_refinement 'ShelXL (Sheldrick, 2015)'
_computing_structure_solution 'ShelXT (Sheldrick, 2015)'
_diffrn_ambient_temperature 100(2)
_diffrn_detector_area_resol_mean 10.42
_diffrn_measured_fraction_theta_full 0.998
_diffrn_measured_fraction_theta_max 0.999
_diffrn_measurement_device_type 'Bruker D8 with PHOTON100 CMOS detector'
_diffrn_measurement_method '\f and \w shutterless scans'
_diffrn_radiation_monochromator 'silicon 111'
_diffrn_radiation_type synchrotron
_diffrn_radiation_wavelength 0.7749
_diffrn_reflns_av_R_equivalents 0.0544
_diffrn_reflns_av_unetI/netI 0.0365
_diffrn_reflns_Laue_measured_fraction_full 0.998
_diffrn_reflns_Laue_measured_fraction_max 0.999
_diffrn_reflns_limit_h_max 33
_diffrn_reflns_limit_h_min -33
_diffrn_reflns_limit_k_max 33
_diffrn_reflns_limit_k_min -32
_diffrn_reflns_limit_l_max 10
_diffrn_reflns_limit_l_min -10
_diffrn_reflns_number 53044
_diffrn_reflns_point_group_measured_fraction_full 0.999
_diffrn_reflns_point_group_measured_fraction_max 0.999
_diffrn_reflns_theta_full 27.706
_diffrn_reflns_theta_max 37.226
_diffrn_reflns_theta_min 2.089
_diffrn_source
;
Advanced Light Source, station 11.3.1
;
_diffrn_standards_number 0
_exptl_absorpt_coefficient_mu 1.758
_exptl_absorpt_correction_T_max 0.896
_exptl_absorpt_correction_T_min 0.709
_exptl_absorpt_correction_type multi-scan
_exptl_absorpt_process_details
;
SADABS-2014/2 (Bruker,2014) was used for absorption correction.
wR2(int) was 0.1276 before and 0.0690 after correction.
The Ratio of minimum to maximum transmission is 0.7914.
The \l/2 correction factor is Not present.
;
_exptl_crystal_colour 'pale yellow'
_exptl_crystal_colour_modifier pale
_exptl_crystal_colour_primary yellow
_exptl_crystal_density_diffrn 1.114
_exptl_crystal_density_method 'not measured'
_exptl_crystal_description prism
_exptl_crystal_F_000 905
_exptl_crystal_size_max 0.157
_exptl_crystal_size_mid 0.064
_exptl_crystal_size_min 0.064
_refine_diff_density_max 0.823
_refine_diff_density_min -1.604
_refine_diff_density_rms 0.115
_refine_ls_abs_structure_details
;
 Refined as an inversion twin.
;
_refine_ls_abs_structure_Flack 0.497(18)
_refine_ls_extinction_method none
_refine_ls_goodness_of_fit_ref 1.140
_refine_ls_hydrogen_treatment constr
_refine_ls_matrix_type full
_refine_ls_number_parameters 247
_refine_ls_number_reflns 7037
_refine_ls_number_restraints 179
_refine_ls_restrained_S_all 1.152
_refine_ls_R_factor_all 0.0570
_refine_ls_R_factor_gt 0.0513
_refine_ls_shift/su_max 0.000
_refine_ls_shift/su_mean 0.000
_refine_ls_structure_factor_coef Fsqd
_refine_ls_weighting_details 'w=1/[\s^2^(Fo^2^)+(0.0558P)^2^+3.4875P] where P=(Fo^2^+2Fc^2^)/3'
_refine_ls_weighting_scheme calc
_refine_ls_wR_factor_gt 0.1260
_refine_ls_wR_factor_ref 0.1283
_reflns_Friedel_coverage 0.876
_reflns_Friedel_fraction_full 0.999
_reflns_Friedel_fraction_max 0.999
_reflns_number_gt 6578
_reflns_number_total 7037
_reflns_threshold_expression 'I > 2\s(I)'
_cod_data_source_file ja7b05858_si_003.cif
_cod_data_source_block rls131s
_cod_original_cell_volume 2648.1(3)
_cod_original_formula_sum 'C20.48 H22.20 N3.24 O9.24 Zn2'
_cod_database_code 4126285
_shelx_space_group_comment
;
The symmetry employed for this shelxl refinement is uniquely defined
by the following loop, which should always be used as a source of
symmetry information in preference to the above space-group names.
They are only intended as comments.
;
_shelx_estimated_absorpt_t_max 0.896
_shelx_estimated_absorpt_t_min 0.770
_olex2_refinement_description
;
1. Twinned data refinement
 Scales: 0.503(18) 0.497(18)
2. Fixed Uiso
 At 1.2 times of:
  All C(H) groups, All C(H,H) groups, All C(H,H,H,H,H,H) groups, All N(H)
  groups, All N(H,H) groups, All N(H,H,H) groups
 At 1.5 times of:
  All C(H,H,H) groups
3. Restrained distances
 C9A-C10A = C11B-C10B
 1.54 with sigma of 0.02
 N2A-C10A \\sim N2A-C11A \\sim N2B-C11B
 with sigma of 0.02
 N1B-C9B \\sim N1B-C10B \\sim N1A-C9A
 with sigma of 0.02
4. Uiso/Uaniso restraints and constraints
O4A \\sim O5A \\sim N1A \\sim N2A \\sim C8A \\sim C9A \\sim C10A \\sim C11A:
within 2A with sigma of 0.01 and sigma for terminal atoms of 0.02
N2B \\sim C11B \\sim O5B \\sim C9B \\sim O4B \\sim N1B \\sim C8B \\sim C10B:
within 2A with sigma of 0.01 and sigma for terminal atoms of 0.02
5. Rigid body (RIGU) restrains
 O4A, O5A, N1A, N2A, C8A, C9A, C10A, C11A
 with sigma for 1-2 distances of 0.004 and sigma for 1-3 distances of 0.004
 N2B, C11B, O5B, C9B, O4B, N1B, C8B, C10B
 with sigma for 1-2 distances of 0.004 and sigma for 1-3 distances of 0.004
6. Others
 Fixed Sof: O4A(0.52) O5A(0.52) N1A(0.52) H1A(0.52) N2A(0.52) H2AA(0.52)
 H2AB(0.52) C8A(0.52) C9A(0.52) H9AA(0.52) H9AB(0.52) C10A(0.52) H10A(0.52)
 H10B(0.52) C11A(0.52) H11A(0.52) H11B(0.52) H11C(0.52) O4B(0.29) O5B(0.29)
 N1B(0.29) N2B(0.29) H2BA(0.29) H2BB(0.29) H2BC(0.29) C8B(0.29) C9B(0.29)
 H9BA(0.145) H9BB(0.145) H9BC(0.145) H9BD(0.145) H9BE(0.145) H9BF(0.145)
 C10B(0.29) H10C(0.29) H10D(0.29) C11B(0.29) H11D(0.29) H11E(0.29)
7.a Secondary CH2 refined with riding coordinates:
 N2A(H2AA,H2AB), C9A(H9AA,H9AB), C10A(H10A,H10B), C10B(H10C,H10D), C11B(H11D,
 H11E)
7.b Aromatic/amide H refined with riding coordinates:
 C3(H3), C5(H5), C6(H6), N1A(H1A)
7.c Disordered Me refined with riding coordinates:
 C9B(H9BA,H9BB,H9BC,H9BD,H9BE,H9BF)
7.d Idealised Me refined as rotating group:
 C11A(H11A,H11B,H11C), N2B(H2BA,H2BB,H2BC)
;
_shelx_shelxl_version_number 2016/6
_olex2_submission_special_instructions 'No special instructions were received'

loop_
_space_group_symop_operation_xyz
'x, y, z'
'-y, x-y, z+2/3'
'-x+y, -x, z+1/3'
'y, x, -z'
'x-y, -y, -z+1/3'
'-x, -x+y, -z+2/3'

loop_
_atom_site_label
_atom_site_type_symbol
_atom_site_fract_x
_atom_site_fract_y
_atom_site_fract_z
_atom_site_U_iso_or_equiv
_atom_site_adp_type
_atom_site_occupancy
_atom_site_site_symmetry_order
_atom_site_calc_flag
_atom_site_refinement_flags_posn
_atom_site_refinement_flags_adp
_atom_site_refinement_flags_occupancy
_atom_site_disorder_assembly
_atom_site_disorder_group
Zn1 Zn 0.33986(2) 0.61101(2) 0.46792(5) 0.01414(10) Uani 1 1 d . . . . .
O1 O 0.42802(15) 0.67272(15) 1.2894(3) 0.0152(5) Uani 1 1 d . . . . .
O2 O 0.35900(15) 0.64439(14) 0.9300(3) 0.0150(4) Uani 1 1 d . . . . .
O3 O 0.39932(19) 0.6030(2) 0.6902(4) 0.0245(6) Uani 1 1 d . . . . .
C1 C 0.4636(2) 0.6434(2) 1.2019(5) 0.0158(6) Uani 1 1 d . . . . .
C2 C 0.4555(2) 0.6218(2) 1.0022(5) 0.0170(6) Uani 1 1 d . . . . .
C3 C 0.4962(2) 0.5918(2) 0.9276(5) 0.0198(7) Uani 1 1 d . . . . .
H3 H 0.490722 0.578154 0.792257 0.024 Uiso 1 1 calc R . . . .
C4 C 0.5438(3) 0.5812(3) 1.0411(5) 0.0211(7) Uani 1 1 d . . . . .
C5 C 0.5517(3) 0.6028(3) 1.2396(5) 0.0240(8) Uani 1 1 d . . . . .
H5 H 0.584138 0.596307 1.322285 0.029 Uiso 1 1 calc R . . . .
C6 C 0.5131(2) 0.6334(3) 1.3164(5) 0.0222(8) Uani 1 1 d . . . . .
H6 H 0.520160 0.648160 1.450897 0.027 Uiso 1 1 calc R . . . .
C7 C 0.4016(2) 0.6243(2) 0.8659(5) 0.0150(6) Uani 1 1 d . . . . .
O4A O 0.3183(6) 0.5116(5) 0.3541(17) 0.034(2) Uani 0.52 1 d . U P A 1
O5A O 0.2850(11) 0.4049(7) 0.275(2) 0.090(4) Uani 0.52 1 d . U P A 1
N1A N 0.2707(10) 0.4745(8) 0.042(2) 0.076(3) Uani 0.52 1 d D U P A 1
H1A H 0.282837 0.519099 0.007964 0.091 Uiso 0.52 1 calc R . P A 1
N2A N 0.3285(16) 0.4415(14) -0.324(4) 0.132(6) Uani 0.52 1 d D U P A 1
H2AA H 0.337355 0.453558 -0.454461 0.159 Uiso 0.52 1 calc R . P A 1
H2AB H 0.345339 0.484125 -0.257683 0.159 Uiso 0.52 1 calc R . P A 1
C8A C 0.2896(10) 0.4650(8) 0.234(2) 0.058(3) Uani 0.52 1 d . U P A 1
C9A C 0.2351(19) 0.4214(15) -0.097(3) 0.109(6) Uani 0.52 1 d D U P A 1
H9AA H 0.188082 0.420219 -0.108984 0.131 Uiso 0.52 1 calc R . P A 1
H9AB H 0.223728 0.376794 -0.023421 0.131 Uiso 0.52 1 calc R . P A 1
C10A C 0.2463(19) 0.4028(18) -0.303(4) 0.142(7) Uani 0.52 1 d D U P A 1
H10A H 0.224556 0.420747 -0.401570 0.170 Uiso 0.52 1 calc R . P A 1
H10B H 0.224674 0.349697 -0.318855 0.170 Uiso 0.52 1 calc R . P A 1
C11A C 0.377(2) 0.414(2) -0.270(6) 0.174(10) Uani 0.52 1 d D U P A 1
H11A H 0.352891 0.361928 -0.295618 0.262 Uiso 0.52 1 calc GR . P A 1
H11B H 0.389270 0.423507 -0.129600 0.262 Uiso 0.52 1 calc GR . P A 1
H11C H 0.421564 0.439145 -0.349205 0.262 Uiso 0.52 1 calc GR . P A 1
O4B O 0.3029(8) 0.5184(8) 0.313(2) 0.017(2) Uani 0.29 1 d . U P A 2
O5B O 0.3094(16) 0.4427(12) 0.532(3) 0.077(6) Uani 0.29 1 d . U P A 2
N1B N 0.2299(16) 0.3927(12) 0.294(4) 0.068(5) Uani 0.29 1 d D U P A 2
N2B N 0.2688(13) 0.4755(10) -0.101(3) 0.056(5) Uani 0.29 1 d D U P A 2
H2BA H 0.251165 0.504601 -0.060626 0.067 Uiso 0.29 1 calc GR . P A 2
H2BB H 0.280330 0.483225 -0.231443 0.067 Uiso 0.29 1 calc GR . P A 2
H2BC H 0.309190 0.486040 -0.029590 0.067 Uiso 0.29 1 calc GR . P A 2
C8B C 0.2824(15) 0.4509(11) 0.388(3) 0.045(4) Uani 0.29 1 d . U P A 2
C9B C 0.211(3) 0.3221(15) 0.360(6) 0.106(11) Uani 0.29 1 d D U P A 2
H9BA H 0.172469 0.285634 0.277244 0.127 Uiso 0.145 1 calc R . P A 2
H9BB H 0.254201 0.316125 0.350858 0.127 Uiso 0.145 1 calc R . P A 2
H9BC H 0.195059 0.315809 0.497821 0.127 Uiso 0.145 1 calc R . P A 2
H9BD H 0.242017 0.326078 0.473371 0.127 Uiso 0.145 1 calc R . P A 2
H9BE H 0.160285 0.295587 0.399757 0.127 Uiso 0.145 1 calc R . P A 2
H9BF H 0.219427 0.295903 0.252795 0.127 Uiso 0.145 1 calc R . P A 2
C10B C 0.1849(16) 0.3935(14) 0.141(3) 0.061(5) Uani 0.29 1 d D U P A 2
H10C H 0.177418 0.435391 0.163141 0.073 Uiso 0.29 1 calc R . P A 2
H10D H 0.136855 0.348890 0.151919 0.073 Uiso 0.29 1 calc R . P A 2
C11B C 0.2127(17) 0.3983(12) -0.069(4) 0.053(5) Uani 0.29 1 d D U P A 2
H11D H 0.234093 0.366533 -0.085165 0.063 Uiso 0.29 1 calc R . P A 2
H11E H 0.172644 0.383106 -0.165745 0.063 Uiso 0.29 1 calc R . P A 2

loop_
_atom_site_aniso_label
_atom_site_aniso_U_11
_atom_site_aniso_U_22
_atom_site_aniso_U_33
_atom_site_aniso_U_23
_atom_site_aniso_U_13
_atom_site_aniso_U_12
Zn1 0.01439(17) 0.02003(19) 0.00837(14) 0.00091(12) -0.00027(12) 0.00889(16)
O1 0.0195(12) 0.0229(13) 0.0088(9) 0.0000(9) 0.0013(8) 0.0148(11)
O2 0.0173(12) 0.0219(11) 0.0110(9) -0.0029(8) -0.0021(9) 0.0137(10)
O3 0.0393(17) 0.0450(18) 0.0071(10) -0.0041(11) -0.0040(11) 0.0345(15)
C1 0.0207(16) 0.0244(17) 0.0085(12) -0.0005(11) 0.0007(11) 0.0160(14)
C2 0.0244(17) 0.0263(17) 0.0088(13) 0.0002(12) -0.0008(11) 0.0190(15)
C3 0.032(2) 0.033(2) 0.0087(12) 0.0001(12) 0.0006(12) 0.0267(18)
C4 0.035(2) 0.035(2) 0.0087(13) -0.0015(13) -0.0014(13) 0.0294(18)
C5 0.037(2) 0.042(2) 0.0100(14) -0.0013(14) -0.0029(14) 0.033(2)
C6 0.033(2) 0.040(2) 0.0092(13) -0.0037(13) -0.0030(13) 0.0297(19)
C7 0.0213(15) 0.0216(16) 0.0085(12) 0.0004(11) -0.0008(11) 0.0154(13)
O4A 0.039(5) 0.017(3) 0.052(6) -0.004(3) 0.011(4) 0.020(3)
O5A 0.153(13) 0.057(6) 0.073(8) -0.015(6) -0.023(9) 0.062(8)
N1A 0.091(9) 0.067(6) 0.076(6) 0.015(5) 0.021(6) 0.045(6)
N2A 0.183(16) 0.098(12) 0.115(12) -0.008(10) -0.003(12) 0.069(11)
C8A 0.070(7) 0.038(5) 0.063(6) -0.009(4) 0.010(5) 0.025(5)
C9A 0.132(12) 0.096(10) 0.088(9) 0.009(8) -0.015(9) 0.048(10)
C10A 0.174(14) 0.113(12) 0.102(10) 0.002(9) -0.013(12) 0.043(12)
C11A 0.22(2) 0.112(19) 0.18(2) -0.016(18) -0.09(2) 0.076(18)
O4B 0.031(6) 0.019(5) 0.016(4) 0.002(3) 0.001(4) 0.023(4)
O5B 0.119(15) 0.054(10) 0.061(10) 0.003(8) -0.014(10) 0.044(10)
N1B 0.082(10) 0.040(6) 0.059(8) 0.004(6) 0.005(7) 0.013(7)
N2B 0.065(12) 0.045(8) 0.045(9) 0.007(7) -0.019(9) 0.018(9)
C8B 0.067(8) 0.027(6) 0.040(7) 0.003(5) 0.009(6) 0.023(6)
C9B 0.14(2) 0.042(10) 0.094(19) 0.011(12) -0.006(18) 0.019(13)
C10B 0.072(10) 0.034(7) 0.061(8) -0.005(7) 0.006(7) 0.015(7)
C11B 0.063(11) 0.030(7) 0.050(8) 0.006(7) -0.004(8) 0.012(7)

loop_
_atom_type_symbol
_atom_type_description
_atom_type_scat_dispersion_real
_atom_type_scat_dispersion_imag
_atom_type_scat_source
C C 0.0040 0.0020 'ANOMDisVal Program in PLATON Spek, A. L. J. Appl. Crystallogr. 2003, 36, 7-13'
H H 0.0000 0.0000 'ANOMDisVal Program in PLATON Spek, A. L. J. Appl. Crystallogr. 2003, 36, 7-13'
N N 0.0080 0.0040 'ANOMDisVal Program in PLATON Spek, A. L. J. Appl. Crystallogr. 2003, 36, 7-13'
O O 0.0140 0.0070 'ANOMDisVal Program in PLATON Spek, A. L. J. Appl. Crystallogr. 2003, 36, 7-13'
Zn Zn 0.2280 1.6720 'ANOMDisVal Program in PLATON Spek, A. L. J. Appl. Crystallogr. 2003, 36, 7-13'

loop_
_geom_angle_atom_site_label_1
_geom_angle_atom_site_label_2
_geom_angle_atom_site_label_3
_geom_angle
_geom_angle_site_symmetry_1
_geom_angle_site_symmetry_3
Zn1 Zn1 Zn1 105.998(15) 2_664 3_565
O1 Zn1 Zn1 40.31(7) 3_564 3_565
O1 Zn1 Zn1 129.58(7) 1_554 3_565
O1 Zn1 Zn1 40.12(7) 1_554 2_664
O1 Zn1 Zn1 123.92(8) 3_564 2_664
O1 Zn1 O1 163.39(9) 3_564 1_554
O1 Zn1 O2 80.25(10) 3_564 2_664
O1 Zn1 O2 82.94(10) 3_564 3_564
O1 Zn1 O2 83.35(10) 1_554 3_564
O1 Zn1 O2 87.74(10) 1_554 2_664
O1 Zn1 O4A 95.7(3) 1_554 .
O1 Zn1 O4A 96.1(3) 3_564 .
O2 Zn1 Zn1 87.33(7) 3_564 3_565
O2 Zn1 Zn1 70.54(6) 2_664 2_664
O2 Zn1 Zn1 41.92(6) 2_664 3_565
O2 Zn1 Zn1 45.32(7) 3_564 2_664
O2 Zn1 O2 77.93(3) 3_564 2_664
O3 Zn1 Zn1 128.94(11) . 2_664
O3 Zn1 Zn1 84.75(8) . 3_565
O3 Zn1 O1 96.76(11) . 3_564
O3 Zn1 O1 94.68(12) . 1_554
O3 Zn1 O2 167.91(12) . 3_564
O3 Zn1 O2 90.09(11) . 2_664
O3 Zn1 O4A 91.1(3) . .
O4A Zn1 Zn1 111.3(3) . 2_664
O4A Zn1 Zn1 134.7(3) . 3_565
O4A Zn1 O2 176.3(3) . 2_664
O4A Zn1 O2 101.0(3) . 3_564
O4B Zn1 O1 96.0(4) . 1_554
O4B Zn1 O2 164.1(3) . 2_664
O4B Zn1 O2 87.1(3) . 3_564
O4B Zn1 O3 105.0(3) . .
Zn1 O1 Zn1 99.57(11) 2_665 1_556
C1 O1 Zn1 120.7(2) . 1_556
C1 O1 Zn1 122.3(2) . 2_665
Zn1 O2 Zn1 92.76(10) 2_665 3_565
C7 O2 Zn1 123.8(2) . 2_665
C7 O2 Zn1 135.7(2) . 3_565
C7 O3 Zn1 125.5(3) . .
O1 C1 C2 124.9(3) . .
O1 C1 C6 117.9(3) . .
C6 C1 C2 117.2(3) . .
C1 C2 C7 123.4(3) . .
C3 C2 C1 119.4(3) . .
C3 C2 C7 117.0(3) . .
C2 C3 H3 118.4 . .
C4 C3 C2 123.1(3) . .
C4 C3 H3 118.4 . .
C3 C4 C4 120.9(4) . 4_557
C3 C4 C5 117.2(3) . .
C5 C4 C4 121.8(4) . 4_557
C4 C5 H5 119.5 . .
C6 C5 C4 120.9(3) . .
C6 C5 H5 119.5 . .
C1 C6 H6 118.9 . .
C5 C6 C1 122.1(3) . .
C5 C6 H6 118.9 . .
O2 C7 O3 122.9(3) . .
O2 C7 C2 119.8(3) . .
O3 C7 C2 117.3(3) . .
C8A O4A Zn1 149.7(11) . .
C8A N1A H1A 116.6 . .
C9A N1A H1A 116.6 . .
C9A N1A C8A 126.7(18) . .
H2AA N2A H2AB 106.0 . .
C10A N2A H2AA 105.4 . .
C10A N2A H2AB 105.4 . .
C11A N2A H2AA 105.4 . .
C11A N2A H2AB 105.4 . .
C11A N2A C10A 128(3) . .
O4A C8A O5A 116.2(16) . .
O4A C8A N1A 125.4(15) . .
O5A C8A N1A 117.8(14) . .
N1A C9A H9AA 102.2 . .
N1A C9A H9AB 102.2 . .
N1A C9A C10A 140(3) . .
H9AA C9A H9AB 104.8 . .
C10A C9A H9AA 102.2 . .
C10A C9A H9AB 102.2 . .
N2A C10A H10A 111.0 . .
N2A C10A H10B 111.0 . .
C9A C10A N2A 104(3) . .
C9A C10A H10A 111.0 . .
C9A C10A H10B 111.0 . .
H10A C10A H10B 109.0 . .
N2A C11A H11A 109.5 . .
N2A C11A H11B 109.5 . .
N2A C11A H11C 109.5 . .
H11A C11A H11B 109.5 . .
H11A C11A H11C 109.5 . .
H11B C11A H11C 109.5 . .
C8B O4B Zn1 126.7(13) . .
C8B N1B C9B 119(3) . .
C8B N1B C10B 126(2) . .
C10B N1B C9B 114(3) . .
H2BA N2B H2BB 109.5 . .
H2BA N2B H2BC 109.5 . .
H2BB N2B H2BC 109.5 . .
C11B N2B H2BA 109.5 . .
C11B N2B H2BB 109.5 . .
C11B N2B H2BC 109.5 . .
O5B C8B O4B 122(2) . .
O5B C8B N1B 120(2) . .
N1B C8B O4B 118(2) . .
N1B C9B H9BA 109.5 . .
N1B C9B H9BB 109.5 . .
N1B C9B H9BC 109.5 . .
N1B C9B H9BD 109.5 . .
N1B C9B H9BE 109.5 . .
N1B C9B H9BF 109.5 . .
H9BA C9B H9BB 109.5 . .
H9BA C9B H9BC 109.5 . .
H9BA C9B H9BD 141.1 . .
H9BA C9B H9BE 56.3 . .
H9BA C9B H9BF 56.3 . .
H9BB C9B H9BC 109.5 . .
H9BB C9B H9BD 56.3 . .
H9BB C9B H9BE 141.1 . .
H9BB C9B H9BF 56.3 . .
H9BC C9B H9BD 56.3 . .
H9BC C9B H9BE 56.3 . .
H9BC C9B H9BF 141.1 . .
H9BD C9B H9BE 109.5 . .
H9BD C9B H9BF 109.5 . .
H9BE C9B H9BF 109.5 . .
N1B C10B H10C 108.2 . .
N1B C10B H10D 108.2 . .
N1B C10B C11B 116(3) . .
H10C C10B H10D 107.4 . .
C11B C10B H10C 108.2 . .
C11B C10B H10D 108.2 . .
N2B C11B C10B 106(2) . .
N2B C11B H11D 110.5 . .
N2B C11B H11E 110.5 . .
C10B C11B H11D 110.5 . .
C10B C11B H11E 110.5 . .
H11D C11B H11E 108.7 . .

loop_
_geom_bond_atom_site_label_1
_geom_bond_atom_site_label_2
_geom_bond_distance
_geom_bond_site_symmetry_2
Zn1 Zn1 3.1362(5) 3_565
Zn1 Zn1 3.1362(5) 2_664
Zn1 O1 2.050(3) 3_564
Zn1 O1 2.057(3) 1_554
Zn1 O2 2.098(2) 3_564
Zn1 O2 2.232(3) 2_664
Zn1 O3 2.026(3) .
Zn1 O4A 2.074(9) .
Zn1 O4B 2.011(15) .
O1 C1 1.335(4) .
O2 C7 1.255(4) .
O3 C7 1.265(4) .
C1 C2 1.410(5) .
C1 C6 1.406(5) .
C2 C3 1.401(5) .
C2 C7 1.493(5) .
C3 H3 0.9500 .
C3 C4 1.376(5) .
C4 C4 1.483(7) 4_557
C4 C5 1.402(5) .
C5 H5 0.9500 .
C5 C6 1.379(5) .
C6 H6 0.9500 .
O4A C8A 1.188(18) .
O5A C8A 1.262(19) .
N1A H1A 0.8800 .
N1A C8A 1.40(2) .
N1A C9A 1.37(2) .
N2A H2AA 0.9100 .
N2A H2AB 0.9100 .
N2A C10A 1.52(3) .
N2A C11A 1.46(3) .
C9A H9AA 0.9900 .
C9A H9AB 0.9900 .
C9A C10A 1.50(2) .
C10A H10A 0.9900 .
C10A H10B 0.9900 .
C11A H11A 0.9800 .
C11A H11B 0.9800 .
C11A H11C 0.9800 .
O4B C8B 1.37(2) .
O5B C8B 1.19(3) .
N1B C8B 1.34(3) .
N1B C9B 1.42(3) .
N1B C10B 1.42(3) .
N2B H2BA 0.9100 .
N2B H2BB 0.9100 .
N2B H2BC 0.9100 .
N2B C11B 1.48(2) .
C9B H9BA 0.9800 .
C9B H9BB 0.9800 .
C9B H9BC 0.9800 .
C9B H9BD 0.9800 .
C9B H9BE 0.9800 .
C9B H9BF 0.9800 .
C10B H10C 0.9900 .
C10B H10D 0.9900 .
C10B C11B 1.53(2) .
C11B H11D 0.9900 .
C11B H11E 0.9900 .

loop_
_geom_hbond_atom_site_label_D
_geom_hbond_atom_site_label_H
_geom_hbond_atom_site_label_A
_geom_hbond_distance_DH
_geom_hbond_distance_HA
_geom_hbond_distance_DA
_geom_hbond_angle_DHA
_geom_hbond_site_symmetry_A
N1A H1A O2 0.88 2.38 3.219(15) 158.7 1_554
N2A H2AA O4A 0.91 1.97 2.71(3) 137.3 1_554
N2A H2AA O5A 0.91 2.13 2.85(3) 135.5 1_554
N2A H2AB O3 0.91 2.22 2.98(2) 141.0 1_554
N2B H2BB O1 0.91 2.56 3.003(19) 110.8 3_563
N2B H2BB O3 0.91 2.59 3.09(2) 114.7 1_554
N2B H2BB O5B 0.91 2.05 2.83(3) 142.4 1_554
N2B H2BC O4B 0.91 2.44 2.92(2) 113.2 .

loop_
_geom_torsion_atom_site_label_1
_geom_torsion_atom_site_label_2
_geom_torsion_atom_site_label_3
_geom_torsion_atom_site_label_4
_geom_torsion
_geom_torsion_site_symmetry_1
_geom_torsion_site_symmetry_4
Zn1 O1 C1 C2 101.3(4) 1_556 .
Zn1 O1 C1 C2 -25.9(5) 2_665 .
Zn1 O1 C1 C6 -78.8(4) 1_556 .
Zn1 O1 C1 C6 154.0(3) 2_665 .
Zn1 O2 C7 O3 -4.0(6) 3_565 .
Zn1 O2 C7 O3 -144.2(3) 2_665 .
Zn1 O2 C7 C2 38.8(5) 2_665 .
Zn1 O2 C7 C2 179.0(3) 3_565 .
Zn1 O3 C7 O2 10.1(6) . .
Zn1 O3 C7 C2 -172.8(3) . .
Zn1 O4A C8A O5A -164.0(16) . .
Zn1 O4A C8A N1A 26(3) . .
Zn1 O4B C8B O5B -31(3) . .
Zn1 O4B C8B N1B 149(2) . .
O1 C1 C2 C3 179.8(4) . .
O1 C1 C2 C7 -4.4(7) . .
O1 C1 C6 C5 179.2(4) . .
C1 C2 C3 C4 1.0(7) . .
C1 C2 C7 O2 -2.4(6) . .
C1 C2 C7 O3 -179.6(4) . .
C2 C1 C6 C5 -0.9(7) . .
C2 C3 C4 C4 175.0(3) . 4_557
C2 C3 C4 C5 -1.0(7) . .
C3 C2 C7 O2 173.5(4) . .
C3 C2 C7 O3 -3.7(6) . .
C3 C4 C5 C6 0.0(8) . .
C4 C4 C5 C6 -176.0(4) 4_557 .
C4 C5 C6 C1 0.9(8) . .
C6 C1 C2 C3 0.0(6) . .
C6 C1 C2 C7 175.8(4) . .
C7 C2 C3 C4 -175.1(4) . .
N1A C9A C10A N2A 25(6) . .
C8A N1A C9A C10A -121(4) . .
C9A N1A C8A O4A -177(2) . .
C9A N1A C8A O5A 13(3) . .
C11A N2A C10A C9A 87(4) . .
N1B C10B C11B N2B -78(3) . .
C8B N1B C10B C11B 90(4) . .
C9B N1B C8B O4B 175(3) . .
C9B N1B C8B O5B -5(5) . .
C9B N1B C10B C11B -95(4) . .
C10B N1B C8B O4B -10(4) . .
C10B N1B C8B O5B 169(3) . .

loop_
_twin_individual_id
_twin_individual_mass_fraction_refined
1 0.503(18)
2 0.497(18)
